data_7059065
loop_
_publ_author_name
'Vaddamanu, Moulali'
'Velappan, Kavitha'
'Prabusankar, Ganesan'

_publ_section_title
;
 Highly active mesoionic chalcogenone zinc(ii) derivatives for C--S
 cross-coupling reactions
;
_journal_issue 1
_journal_name_full 'New Journal of Chemistry'
_journal_page_first 129
_journal_page_last 140
_journal_paper_doi 10.1039/C9NJ04440J
_journal_volume 44
_journal_year 2020
_chemical_absolute_configuration unk
_chemical_formula_moiety 'C18 H19 N3 Se'
_chemical_formula_sum 'C18 H19 N3 Se'
_chemical_formula_weight 356.33
_space_group_crystal_system orthorhombic
_space_group_IT_number 33
_space_group_name_Hall 'P 2c -2n'
_space_group_name_H-M_alt 'P n a 21'
_symmetry_Int_Tables_number 33
_atom_sites_solution_primary iterative
_audit_creation_date 2019-10-20
_audit_creation_method
;
Olex2 1.2
(compiled 2018.05.29 svn.r3508 for OlexSys, GUI svn.r5506)
;
_audit_update_record
;
2019-10-25 deposited with the CCDC.	2019-11-19 downloaded from the CCDC.
;
_cell_angle_alpha 90
_cell_angle_beta 90
_cell_angle_gamma 90
_cell_formula_units_Z 4
_cell_length_a 14.5860(4)
_cell_length_b 14.6224(4)
_cell_length_c 7.9425(3)
_cell_measurement_reflns_used 1490
_cell_measurement_temperature 293
_cell_measurement_theta_max 29.0226
_cell_measurement_theta_min 2.9127
_cell_volume 1693.99(9)
_computing_cell_refinement
;
CrysAlisPro, Agilent Technologies,
Version 1.171.35.19 (release 27-10-2011 CrysAlis171 .NET)
(compiled Oct 27 2011,15:02:11)
;
_computing_data_collection
;
CrysAlisPro, Agilent Technologies,
Version 1.171.35.19 (release 27-10-2011 CrysAlis171 .NET)
(compiled Oct 27 2011,15:02:11)
;
_computing_data_reduction
;
CrysAlisPro, Agilent Technologies,
Version 1.171.35.19 (release 27-10-2011 CrysAlis171 .NET)
(compiled Oct 27 2011,15:02:11)
;
_computing_molecular_graphics 'Olex2 (Dolomanov et al., 2009)'
_computing_publication_material 'Olex2 (Dolomanov et al., 2009)'
_computing_structure_refinement 'olex2.refine (Bourhis et al., 2015)'
_computing_structure_solution 'olex2.solve (Bourhis et al., 2015)'
_diffrn_ambient_temperature 293
_diffrn_detector_area_resol_mean 16.1293
_diffrn_measured_fraction_theta_full 58.12
_diffrn_measured_fraction_theta_max 0.7210
_diffrn_measurement_details
;
#__ type_ start__ end____ width___ exp.time_
  1 omega  -68.00  -42.00   1.0000    2.8500
omega____ theta____ kappa____ phi______ frames
    -      -18.3456  -77.0000  -60.0000 26

#__ type_ start__ end____ width___ exp.time_
  2 omega  -17.00   16.00   1.0000    2.8500
omega____ theta____ kappa____ phi______ frames
    -      -18.3456  -99.0000   60.0000 33

#__ type_ start__ end____ width___ exp.time_
  3 omega   66.00   91.00   1.0000    2.8500
omega____ theta____ kappa____ phi______ frames
    -       20.2206  178.0000  -60.0000 25

#__ type_ start__ end____ width___ exp.time_
  4 omega   -5.00   67.00   1.0000    2.8500
omega____ theta____ kappa____ phi______ frames
    -       20.2206    0.0000 -150.0000 72

#__ type_ start__ end____ width___ exp.time_
  5 omega  -51.00  -15.00   1.0000    2.8500
omega____ theta____ kappa____ phi______ frames
    -       20.2206    0.0000 -150.0000 36
;
_diffrn_measurement_device_type 'SuperNova, Dual, Cu at zero, Eos'
_diffrn_measurement_method '\w scans'
_diffrn_orient_matrix_UB_11 -0.0116510000
_diffrn_orient_matrix_UB_12 0.0105111000
_diffrn_orient_matrix_UB_13 -0.0845290000
_diffrn_orient_matrix_UB_21 -0.0352248000
_diffrn_orient_matrix_UB_22 0.0295527000
_diffrn_orient_matrix_UB_23 0.0288386000
_diffrn_orient_matrix_UB_31 0.0314379000
_diffrn_orient_matrix_UB_32 0.0369906000
_diffrn_orient_matrix_UB_33 0.0009765000
_diffrn_radiation_monochromator mirror
_diffrn_radiation_type 'Mo K\a'
_diffrn_radiation_wavelength 0.71073
_diffrn_reflns_av_R_equivalents 0.0386
_diffrn_reflns_av_unetI/netI 0.0698
_diffrn_reflns_limit_h_max 19
_diffrn_reflns_limit_h_min -19
_diffrn_reflns_limit_k_max 10
_diffrn_reflns_limit_k_min -18
_diffrn_reflns_limit_l_max 10
_diffrn_reflns_limit_l_min -9
_diffrn_reflns_number 5934
_diffrn_reflns_theta_full 25.0000
_diffrn_reflns_theta_max 29.09
_diffrn_reflns_theta_min 2.92
_diffrn_source 'SuperNova (Mo) X-ray Source'
_exptl_absorpt_coefficient_mu 2.217
_exptl_absorpt_correction_T_max 1.00000
_exptl_absorpt_correction_T_min 0.98489
_exptl_absorpt_correction_type multi-scan
_exptl_absorpt_process_details
;
CrysAlisPro, Agilent Technologies,
Version 1.171.35.19 (release 27-10-2011 CrysAlis171 .NET)
(compiled Oct 27 2011,15:02:11)
Empirical absorption correction using spherical harmonics,
 implemented in SCALE3 ABSPACK scaling algorithm.
;
_exptl_crystal_colour 'metallic whiteish white'
_exptl_crystal_colour_lustre metallic
_exptl_crystal_colour_modifier whiteish
_exptl_crystal_colour_primary white
_exptl_crystal_density_diffrn 1.3971
_exptl_crystal_description cube
_exptl_crystal_F_000 727.8922
_exptl_crystal_size_max 0.5
_exptl_crystal_size_mid 0.4
_exptl_crystal_size_min 0.3
_refine_diff_density_max 0.4538
_refine_diff_density_min -0.3542
_refine_diff_density_rms 0.0896
_refine_ls_abs_structure_details 'Flack, H. D. (1983). Acta Cryst. A39, 876-881.'
_refine_ls_abs_structure_Flack 0.032(19)
_refine_ls_d_res_high 0.7310
_refine_ls_d_res_low 6.9794
_refine_ls_goodness_of_fit_ref 1.0276
_refine_ls_hydrogen_treatment constr
_refine_ls_matrix_type full
_refine_ls_number_constraints 30
_refine_ls_number_parameters 203
_refine_ls_number_reflns 3271
_refine_ls_number_restraints 1
_refine_ls_restrained_S_all 1.0276
_refine_ls_R_factor_all 0.0830
_refine_ls_R_factor_gt 0.0490
_refine_ls_shift/su_max 0.0000
_refine_ls_shift/su_mean 0.0000
_refine_ls_structure_factor_coef Fsqd
_refine_ls_weighting_details 'w=1/[\s^2^(Fo^2^)+(0.0210P)^2^] where P=(Fo^2^+2Fc^2^)/3'
_refine_ls_weighting_scheme calc
_refine_ls_wR_factor_gt 0.0693
_refine_ls_wR_factor_ref 0.0848
_reflns_Friedel_coverage 0.550
_reflns_limit_h_max 19
_reflns_limit_h_min -19
_reflns_limit_k_max 18
_reflns_limit_k_min -18
_reflns_limit_l_max 10
_reflns_limit_l_min -9
_reflns_number_gt 2240
_reflns_number_total 3271
_reflns_threshold_expression I>=2u(I)
_cod_data_source_file c9nj04440j2.cif
_cod_data_source_block L1
_cod_depositor_comments
;Adding full bibliography for 7059065--7059073.cif.

 Adding full bibliography for 7059065--7059073.cif.
;
_cod_original_cell_volume 1694.00(9)
_cod_original_sg_symbol_Hall ' P 2c -2n'
_cod_database_code 7059065
_chemical_oxdiff_formula 'C20 H20 N3 Se'
_reflns_odcompleteness_completeness 99.60
_reflns_odcompleteness_iscentric 1
_reflns_odcompleteness_theta 26.32
_olex2_refinement_description
;
1. Fixed Uiso
 At 1.2 times of:
  All C(H) groups
 At 1.5 times of:
  All C(H,H,H) groups
2.a Aromatic/amide H refined with riding coordinates:
 C4(H4), C6(H6), C14(H14), C5(H5), C8(H8), C12(H12), C7(H7)
2.b Idealised Me refined as rotating group:
 C17(H17a,H17b,H17c), C18(H18a,H18b,H18c), C16(H16a,H16b,H16c), C9(H9a,H9b,H9c)
;
_olex2_submission_special_instructions 'No special instructions were received'

loop_
_space_group_symop_id
_space_group_symop_operation_xyz
1 x,y,z
2 -x,-y,z+1/2
3 -x+1/2,y+1/2,z+1/2
4 x+1/2,-y+1/2,z

loop_
_atom_site_label
_atom_site_type_symbol
_atom_site_fract_x
_atom_site_fract_y
_atom_site_fract_z
_atom_site_U_iso_or_equiv
_atom_site_adp_type
_atom_site_occupancy
_atom_site_refinement_flags_posn
Se1 Se -0.72740(3) -0.19747(3) -0.22939(4) 0.06044(18) Uani 1.000000 .
N3 N -0.4724(2) -0.1835(3) -0.4219(5) 0.0464(11) Uani 1.000000 .
C1 C -0.6105(3) -0.2039(3) -0.3157(5) 0.0417(12) Uani 1.000000 .
C2 C -0.5484(3) -0.1371(3) -0.3713(6) 0.0384(11) Uani 1.000000 .
C10 C -0.5977(3) -0.3771(3) -0.3195(6) 0.0383(12) Uani 1.000000 .
C3 C -0.5598(3) -0.0383(3) -0.3915(6) 0.0397(11) Uani 1.000000 .
C4 C -0.6429(3) -0.0043(3) -0.4505(6) 0.0471(13) Uani 1.000000 .
H4 H -0.6922(3) -0.0438(3) -0.4645(6) 0.0566(15) Uiso 1.000000 R
N1 N -0.5642(2) -0.2845(2) -0.3430(4) 0.0403(10) Uani 1.000000 .
C6 C -0.5828(4) 0.1469(4) -0.4633(7) 0.0680(18) Uani 1.000000 .
H6 H -0.5902(4) 0.2086(4) -0.4884(7) 0.082(2) Uiso 1.000000 R
N2 N -0.4798(2) -0.2736(2) -0.4058(5) 0.0465(11) Uani 1.000000 .
C15 C -0.5831(3) -0.4204(3) -0.1688(6) 0.0421(12) Uani 1.000000 .
C14 C -0.6196(3) -0.5079(3) -0.1502(6) 0.0528(14) Uani 1.000000 .
H14 H -0.6091(3) -0.5399(3) -0.0508(6) 0.0633(16) Uiso 1.000000 R
C5 C -0.6531(4) 0.0875(3) -0.4889(7) 0.0609(15) Uani 1.000000 .
H5 H -0.7084(4) 0.1087(3) -0.5323(7) 0.0731(18) Uiso 1.000000 R
C13 C -0.6710(3) -0.5482(3) -0.2761(7) 0.0519(14) Uani 1.000000 .
C17 C -0.7110(3) -0.6431(3) -0.2545(8) 0.0791(18) Uani 1.000000 .
H17a H -0.6684(10) -0.6808(7) -0.194(4) 0.119(3) Uiso 1.000000 GR
H17b H -0.7674(12) -0.6391(4) -0.193(4) 0.119(3) Uiso 1.000000 GR
H17c H -0.723(2) -0.6694(9) -0.3632(8) 0.119(3) Uiso 1.000000 GR
C11 C -0.6468(3) -0.4142(3) -0.4516(6) 0.0425(12) Uani 1.000000 .
C18 C -0.6577(4) -0.3670(4) -0.6175(6) 0.0613(15) Uani 1.000000 .
H18a H -0.691(2) -0.3108(12) -0.6017(8) 0.092(2) Uiso 1.000000 GR
H18b H -0.5983(4) -0.354(2) -0.664(2) 0.092(2) Uiso 1.000000 GR
H18c H -0.691(2) -0.4058(10) -0.6932(14) 0.092(2) Uiso 1.000000 GR
C16 C -0.5277(4) -0.3761(4) -0.0319(6) 0.0654(16) Uani 1.000000 .
H16a H -0.4684(10) -0.360(2) -0.0750(14) 0.098(2) Uiso 1.000000 GR
H16b H -0.5587(13) -0.3221(14) 0.007(3) 0.098(2) Uiso 1.000000 GR
H16c H -0.521(2) -0.4181(9) 0.060(2) 0.098(2) Uiso 1.000000 GR
C8 C -0.4897(3) 0.0238(3) -0.3620(6) 0.0552(14) Uani 1.000000 .
H8 H -0.4346(3) 0.0037(3) -0.3161(6) 0.0663(17) Uiso 1.000000 R
C12 C -0.6832(3) -0.5017(3) -0.4265(6) 0.0487(13) Uani 1.000000 .
H12 H -0.7165(3) -0.5292(3) -0.5126(6) 0.0585(16) Uiso 1.000000 R
C7 C -0.5014(4) 0.1160(3) -0.4008(7) 0.0753(18) Uani 1.000000 .
H7 H -0.4534(4) 0.1568(3) -0.3839(7) 0.090(2) Uiso 1.000000 R
C9 C -0.3858(3) -0.1497(4) -0.4915(7) 0.0625(18) Uani 1.000000 .
H9a H -0.3968(5) -0.0946(13) -0.554(4) 0.094(3) Uiso 1.000000 GR
H9b H -0.3437(8) -0.137(2) -0.4013(7) 0.094(3) Uiso 1.000000 GR
H9c H -0.3600(12) -0.1951(10) -0.565(3) 0.094(3) Uiso 1.000000 GR

loop_
_atom_site_aniso_label
_atom_site_aniso_U_11
_atom_site_aniso_U_22
_atom_site_aniso_U_33
_atom_site_aniso_U_12
_atom_site_aniso_U_13
_atom_site_aniso_U_23
Se1 0.0522(3) 0.0433(2) 0.0858(4) -0.0017(2) 0.0287(3) -0.0050(4)
N3 0.038(2) 0.041(2) 0.060(3) -0.002(2) 0.004(2) 0.008(2)
C1 0.044(2) 0.035(2) 0.047(3) -0.000(2) 0.001(2) -0.002(2)
C2 0.030(2) 0.037(2) 0.048(3) -0.001(2) 0.000(2) -0.003(2)
C10 0.041(2) 0.023(2) 0.051(3) 0.001(2) 0.004(2) 0.002(2)
C3 0.042(2) 0.034(2) 0.043(3) 0.004(2) 0.007(2) -0.002(2)
C4 0.046(3) 0.041(3) 0.055(3) -0.002(2) 0.001(2) 0.001(3)
N1 0.038(2) 0.031(2) 0.052(3) 0.0019(17) 0.0050(18) -0.0021(19)
C6 0.079(4) 0.031(3) 0.094(5) 0.004(3) 0.010(4) 0.015(3)
N2 0.038(2) 0.035(2) 0.067(3) 0.0053(19) 0.005(2) 0.003(2)
C15 0.045(2) 0.036(3) 0.046(3) 0.005(2) 0.001(2) -0.000(2)
C14 0.065(3) 0.040(3) 0.054(3) 0.012(3) 0.007(3) 0.008(3)
C5 0.059(3) 0.046(3) 0.078(4) 0.015(3) 0.001(3) 0.017(3)
C13 0.058(3) 0.033(2) 0.064(4) 0.004(2) 0.010(3) -0.002(3)
C17 0.112(4) 0.037(2) 0.088(5) -0.013(3) 0.016(5) 0.003(4)
C11 0.036(2) 0.036(3) 0.056(4) 0.004(2) 0.003(2) 0.003(3)
C18 0.073(4) 0.064(4) 0.046(3) -0.003(3) -0.003(3) 0.005(3)
C16 0.081(4) 0.062(4) 0.053(4) -0.006(3) -0.013(3) 0.005(3)
C8 0.047(3) 0.041(3) 0.077(4) -0.005(3) -0.005(3) 0.006(3)
C12 0.053(3) 0.040(3) 0.054(4) 0.005(3) 0.003(3) -0.014(3)
C7 0.080(4) 0.039(3) 0.107(5) -0.019(3) -0.002(4) 0.004(3)
C9 0.040(3) 0.061(4) 0.087(5) -0.004(3) 0.014(3) 0.010(4)

loop_
_atom_type_symbol
_atom_type_scat_dispersion_real
_atom_type_scat_dispersion_imag
_atom_type_scat_Cromer_Mann_a1
_atom_type_scat_Cromer_Mann_a2
_atom_type_scat_Cromer_Mann_a3
_atom_type_scat_Cromer_Mann_a4
_atom_type_scat_Cromer_Mann_b1
_atom_type_scat_Cromer_Mann_b2
_atom_type_scat_Cromer_Mann_b3
_atom_type_scat_Cromer_Mann_b4
_atom_type_scat_Cromer_Mann_c
_atom_type_scat_source
_atom_type_scat_dispersion_source
H 0.00000 0.00000 0.49300 0.32291 0.14019 0.04081 10.51090 26.12570 3.14236 57.79970 0.0030380000826 'International Tables Volume C Table 6.1.1.4 (pp. 500-502)' 'Henke, Gullikson and Davis, At. Data and Nucl. Data Tables, 1993, 54, 2'
C 0.00347 0.00161 2.31000 1.02000 1.58860 0.86500 20.84390 10.20750 0.56870 51.65120 0.215599998832 'International Tables Volume C Table 6.1.1.4 (pp. 500-502)' 'Henke, Gullikson and Davis, At. Data and Nucl. Data Tables, 1993, 54, 2'
Se -0.08110 2.30834 17.00060 5.81960 3.97310 4.35430 2.40980 0.27260 15.23720 43.81630 2.84089994431 'International Tables Volume C Table 6.1.1.4 (pp. 500-502)' 'Henke, Gullikson and Davis, At. Data and Nucl. Data Tables, 1993, 54, 2'
N 0.00653 0.00323 12.21260 3.13220 2.01250 1.16630 0.00570 9.89330 28.99750 0.58260 -11.5290002823 'International Tables Volume C Table 6.1.1.4 (pp. 500-502)' 'Henke, Gullikson and Davis, At. Data and Nucl. Data Tables, 1993, 54, 2'

loop_
_geom_angle_atom_site_label_1
_geom_angle_atom_site_label_2
_geom_angle_atom_site_label_3
_geom_angle
N2 N3 C2 113.6(3)
C9 N3 C2 130.2(4)
C9 N3 N2 116.2(4)
C2 C1 Se1 132.8(3)
N1 C1 Se1 123.9(3)
N1 C1 C2 103.3(3)
C1 C2 N3 105.7(4)
C3 C2 N3 123.6(4)
C3 C2 C1 130.4(4)
C15 C10 N1 119.4(4)
C11 C10 N1 116.4(4)
C11 C10 C15 124.2(4)
C4 C3 C2 119.3(4)
C8 C3 C2 122.9(4)
C8 C3 C4 117.7(4)
C5 C4 C3 121.0(4)
C10 N1 C1 127.9(4)
N2 N1 C1 114.1(3)
N2 N1 C10 118.0(4)
C7 C6 C5 120.0(5)
N1 N2 N3 103.2(3)
C14 C15 C10 117.3(4)
C16 C15 C10 121.1(4)
C16 C15 C14 121.6(4)
C13 C14 C15 121.4(4)
C6 C5 C4 120.3(5)
C17 C13 C14 121.2(5)
C12 C13 C14 119.0(4)
C12 C13 C17 119.8(5)
C18 C11 C10 122.8(4)
C12 C11 C10 116.6(4)
C12 C11 C18 120.5(4)
C7 C8 C3 120.3(5)
C11 C12 C13 121.5(5)
C8 C7 C6 120.6(5)

loop_
_geom_bond_atom_site_label_1
_geom_bond_atom_site_label_2
_geom_bond_distance
Se1 C1 1.840(4)
N3 C2 1.361(5)
N3 N2 1.328(5)
N3 C9 1.465(5)
C1 C2 1.404(5)
C1 N1 1.377(5)
C2 C3 1.462(6)
C10 N1 1.451(5)
C10 C15 1.371(5)
C10 C11 1.381(6)
C3 C4 1.391(6)
C3 C8 1.388(6)
C4 C5 1.385(6)
N1 N2 1.338(4)
C6 C5 1.359(7)
C6 C7 1.364(7)
C15 C14 1.394(6)
C15 C16 1.502(6)
C14 C13 1.382(6)
C13 C17 1.515(6)
C13 C12 1.386(6)
C11 C18 1.496(6)
C11 C12 1.399(6)
C8 C7 1.394(6)
